data_7042040
loop_
_publ_author_name
'Li, Zhenyu'
'Ruan, Huapeng'
'Wang, Lulu'
'Liu, Caiping'
'Xu, Li'

_publ_section_title
;
 Counterion-induced crystallization of intermetalloid Matryoshka clusters
 [Sb@Pd12@Sb20](3-,4).
;
_journal_issue 11
_journal_name_full 'Dalton transactions (Cambridge, England : 2003)'
_journal_page_first 3453
_journal_page_last 3456
_journal_paper_doi 10.1039/c7dt00342k
_journal_volume 46
_journal_year 2017
_chemical_formula_sum 'C54 H108 K3 N6 O18 Pd12 Sb21'
_chemical_formula_weight 5080.31
_chemical_name_systematic
; 
 ? 
;
_space_group_IT_number 167
_symmetry_cell_setting hexagonal
_symmetry_space_group_name_Hall '-R 3 2"c'
_symmetry_space_group_name_H-M 'R -3 c :H'
_atom_sites_solution_hydrogens geom
_atom_sites_solution_primary direct
_atom_sites_solution_secondary difmap
_audit_creation_method SHELXL-97
_audit_update_record
;
2016-12-19 deposited with the CCDC.
2017-02-10 downloaded from the CCDC.
;
_cell_angle_alpha 90.00
_cell_angle_beta 90.00
_cell_angle_gamma 120.00
_cell_formula_units_Z 6
_cell_length_a 23.635(6)
_cell_length_b 23.635(6)
_cell_length_c 34.987(13)
_cell_measurement_reflns_used 12857
_cell_measurement_temperature 293(2)
_cell_measurement_theta_max 27.5554
_cell_measurement_theta_min 2.0733
_cell_volume 16926(9)
_computing_cell_refinement 'CrystalClear (Rigaku Inc., 2008)'
_computing_data_collection 'CrystalClear (Rigaku Inc., 2008)'
_computing_data_reduction 'CrystalClear (Rigaku Inc., 2008)'
_computing_structure_refinement 'SHELXL-97 (Sheldrick, 1997)'
_computing_structure_solution 'SHELXS-97 (Sheldrick, 1990)'
_diffrn_ambient_temperature 293(2)
_diffrn_detector_area_resol_mean 28.5714
_diffrn_measured_fraction_theta_full 0.974
_diffrn_measured_fraction_theta_max 0.974
_diffrn_measurement_device_type Mercury70
_diffrn_measurement_method CCD_Profile_fitting
_diffrn_radiation_monochromator graphite
_diffrn_radiation_source 'fine-focus sealed tube'
_diffrn_radiation_type MoK\a
_diffrn_radiation_wavelength 0.71073
_diffrn_reflns_av_R_equivalents 0.0393
_diffrn_reflns_av_sigmaI/netI 0.0145
_diffrn_reflns_limit_h_max 27
_diffrn_reflns_limit_h_min -27
_diffrn_reflns_limit_k_max 27
_diffrn_reflns_limit_k_min -27
_diffrn_reflns_limit_l_max 40
_diffrn_reflns_limit_l_min -40
_diffrn_reflns_number 32004
_diffrn_reflns_theta_full 24.25
_diffrn_reflns_theta_max 24.25
_diffrn_reflns_theta_min 2.31
_exptl_absorpt_coefficient_mu 6.943
_exptl_absorpt_correction_T_max 1.0000
_exptl_absorpt_correction_T_min 0.7477
_exptl_absorpt_correction_type multi-scan
_exptl_crystal_colour Black
_exptl_crystal_density_diffrn 2.990
_exptl_crystal_density_method 'not measured'
_exptl_crystal_description Needle
_exptl_crystal_F_000 13788
_exptl_crystal_size_max 0.4000
_exptl_crystal_size_mid 0.1000
_exptl_crystal_size_min 0.1000
_platon_squeeze_details
;
;
_refine_diff_density_max 0.733
_refine_diff_density_min -0.709
_refine_diff_density_rms 0.120
_refine_ls_extinction_method none
_refine_ls_goodness_of_fit_ref 1.232
_refine_ls_hydrogen_treatment mixed
_refine_ls_matrix_type full
_refine_ls_number_parameters 128
_refine_ls_number_reflns 2978
_refine_ls_number_restraints 6
_refine_ls_restrained_S_all 1.231
_refine_ls_R_factor_all 0.0760
_refine_ls_R_factor_gt 0.0739
_refine_ls_shift/su_max 0.000
_refine_ls_shift/su_mean 0.000
_refine_ls_structure_factor_coef Fsqd
_refine_ls_weighting_details 'calc w=1/[\s^2^(Fo^2^)+(0.0591P)^2^+327.8439P] where P=(Fo^2^+2Fc^2^)/3'
_refine_ls_weighting_scheme calc
_refine_ls_wR_factor_gt 0.1699
_refine_ls_wR_factor_ref 0.1718
_reflns_number_gt 2898
_reflns_number_total 2978
_reflns_threshold_expression >2sigma(I)
_cod_data_source_file c7dt00342k2.cif
_cod_data_source_block a-sr
_cod_depositor_comments
;
The following automatic conversions were performed:

'_symmetry_cell_setting' value 'Hexagonal' changed to 'hexagonal'
according to
/usr/data/users/saulius/crontab/automatic-downloads/rss-feeds/RSC/lib/dictionaries/cif_core.dic
dictionary named 'cif_core.dic' version 2.4.2 from 2011-04-26.

'_exptl_absorpt_correction_type' value 'Multi-scan' changed to
'multi-scan' according to
/usr/data/users/saulius/crontab/automatic-downloads/rss-feeds/RSC/lib/dictionaries/cif_core.dic
dictionary named 'cif_core.dic' version 2.4.2 from 2011-04-26.

Automatic conversion script
Id: cif_fix_values 4268 2015-11-12 08:31:59Z antanas 

 Adding full bibliography for 7042040--7042041.cif.
;
_cod_original_cell_volume 16927(9)
_cod_original_sg_symbol_H-M R-3c
_cod_database_code 7042040

loop_
_symmetry_equiv_pos_as_xyz
'x, y, z'
'-y, x-y, z'
'-x+y, -x, z'
'y, x, -z+1/2'
'x-y, -y, -z+1/2'
'-x, -x+y, -z+1/2'
'x+2/3, y+1/3, z+1/3'
'-y+2/3, x-y+1/3, z+1/3'
'-x+y+2/3, -x+1/3, z+1/3'
'y+2/3, x+1/3, -z+5/6'
'x-y+2/3, -y+1/3, -z+5/6'
'-x+2/3, -x+y+1/3, -z+5/6'
'x+1/3, y+2/3, z+2/3'
'-y+1/3, x-y+2/3, z+2/3'
'-x+y+1/3, -x+2/3, z+2/3'
'y+1/3, x+2/3, -z+7/6'
'x-y+1/3, -y+2/3, -z+7/6'
'-x+1/3, -x+y+2/3, -z+7/6'
'-x, -y, -z'
'y, -x+y, -z'
'x-y, x, -z'
'-y, -x, z-1/2'
'-x+y, y, z-1/2'
'x, x-y, z-1/2'
'-x+2/3, -y+1/3, -z+1/3'
'y+2/3, -x+y+1/3, -z+1/3'
'x-y+2/3, x+1/3, -z+1/3'
'-y+2/3, -x+1/3, z-1/6'
'-x+y+2/3, y+1/3, z-1/6'
'x+2/3, x-y+1/3, z-1/6'
'-x+1/3, -y+2/3, -z+2/3'
'y+1/3, -x+y+2/3, -z+2/3'
'x-y+1/3, x+2/3, -z+2/3'
'-y+1/3, -x+2/3, z+1/6'
'-x+y+1/3, y+2/3, z+1/6'
'x+1/3, x-y+2/3, z+1/6'

loop_
_atom_site_label
_atom_site_type_symbol
_atom_site_fract_x
_atom_site_fract_y
_atom_site_fract_z
_atom_site_U_iso_or_equiv
_atom_site_adp_type
_atom_site_occupancy
_atom_site_symmetry_multiplicity
_atom_site_calc_flag
_atom_site_refinement_flags
Sb Sb 0.0000 0.0000 0.0000 0.0851(6) Uani 1 6 d S
Sb1 Sb 0.12390(5) 0.12210(5) 0.09250(4) 0.1083(4) Uani 1 1 d .
Sb2 Sb 0.19826(5) 0.07377(6) 0.04129(4) 0.1093(4) Uani 1 1 d .
Sb3 Sb 0.19875(5) 0.12035(6) -0.04161(4) 0.1090(4) Uani 1 1 d .
Pd1 Pd 0.11936(6) 0.11752(6) 0.01511(4) 0.0967(4) Uani 1 1 d .
Sb4 Sb 0.0000 0.0000 0.12424(6) 0.1083(6) Uani 1 3 d S
Pd2 Pd 0.07270(6) -0.00102(6) 0.06473(4) 0.0961(4) Uani 1 1 d .
K K 0.42194(18) 0.3333 0.0833 0.1002(14) Uani 1 2 d S
N1 N 0.4167(14) 0.3167(14) -0.0036(7) 0.238(15) Uani 1 1 d D
O1 O 0.4290(9) 0.2257(11) 0.0510(6) 0.197(8) Uani 1 1 d .
O2 O 0.4145(11) 0.2330(9) 0.1325(6) 0.214(10) Uani 1 1 d D
O3 O 0.3111(10) 0.3179(9) 0.0446(8) 0.215(9) Uani 1 1 d D
C1 C 0.431(2) 0.264(2) -0.0094(12) 0.253(19) Uiso 1 1 d D
H1A H 0.4129 0.2457 -0.0343 0.304 Uiso 1 1 calc R
H1B H 0.4777 0.2846 -0.0116 0.304 Uiso 1 1 calc R
C3 C 0.4080(17) 0.1754(16) 0.0773(8) 0.193(12) Uiso 1 1 d D
H3A H 0.4222 0.1457 0.0683 0.232 Uiso 1 1 calc R
H3B H 0.3606 0.1516 0.0769 0.232 Uiso 1 1 calc R
C4 C 0.4284(19) 0.191(2) 0.1167(8) 0.240(15) Uiso 1 1 d D
H4A H 0.4078 0.1510 0.1315 0.288 Uiso 1 1 calc R
H4B H 0.4753 0.2087 0.1181 0.288 Uiso 1 1 calc R
C5 C 0.438(2) 0.253(2) 0.1715(12) 0.29(2) Uiso 1 1 d D
H5A H 0.4293 0.2165 0.1876 0.346 Uiso 1 1 calc R
H5B H 0.4842 0.2852 0.1720 0.346 Uiso 1 1 calc R
C6 C 0.400(2) 0.281(2) 0.1826(8) 0.255(16) Uiso 1 1 d D
H6A H 0.3951 0.2790 0.2102 0.305 Uiso 1 1 calc R
H6B H 0.3574 0.2578 0.1711 0.305 Uiso 1 1 calc R
C7 C 0.276(2) 0.336(2) 0.0645(9) 0.25(2) Uiso 1 1 d D
H7A H 0.2317 0.3109 0.0552 0.298 Uiso 1 1 calc R
H7B H 0.2916 0.3812 0.0584 0.298 Uiso 1 1 calc R
C8 C 0.3445(19) 0.2978(19) -0.0113(10) 0.226(14) Uiso 1 1 d .
H8A H 0.3418 0.3077 -0.0379 0.272 Uiso 1 1 calc R
H8B H 0.3183 0.2507 -0.0087 0.272 Uiso 1 1 calc R
C9 C 0.3133(18) 0.325(2) 0.0104(12) 0.27(2) Uiso 1 1 d D
H9A H 0.3352 0.3714 0.0051 0.327 Uiso 1 1 calc R
H9B H 0.2688 0.3062 0.0011 0.327 Uiso 1 1 calc R
C2 C 0.411(2) 0.212(2) 0.0152(11) 0.243(15) Uiso 1 1 d .
H2A H 0.3635 0.1871 0.0146 0.291 Uiso 1 1 calc R
H2B H 0.4269 0.1846 0.0054 0.291 Uiso 1 1 calc R

loop_
_atom_site_aniso_label
_atom_site_aniso_U_11
_atom_site_aniso_U_22
_atom_site_aniso_U_33
_atom_site_aniso_U_23
_atom_site_aniso_U_13
_atom_site_aniso_U_12
Sb 0.0646(7) 0.0646(7) 0.1262(18) 0.000 0.000 0.0323(4)
Sb1 0.0891(7) 0.0875(7) 0.1392(10) -0.0141(6) -0.0164(6) 0.0373(6)
Sb2 0.0692(6) 0.1069(8) 0.1473(10) -0.0028(7) -0.0093(6) 0.0407(6)
Sb3 0.0690(6) 0.0959(8) 0.1476(10) 0.0050(7) 0.0089(6) 0.0305(5)
Pd1 0.0739(7) 0.0747(7) 0.1351(11) -0.0013(6) -0.0013(6) 0.0325(5)
Sb4 0.1025(8) 0.1025(8) 0.1197(14) 0.000 0.000 0.0513(4)
Pd2 0.0774(7) 0.0797(7) 0.1323(10) -0.0004(6) -0.0018(6) 0.0402(6)
K 0.0808(18) 0.125(4) 0.110(3) -0.037(3) -0.0185(14) 0.0624(19)
N1 0.26(3) 0.19(3) 0.146(18) 0.007(16) 0.017(19) 0.02(2)
O1 0.162(14) 0.23(2) 0.189(15) -0.099(16) -0.008(13) 0.096(14)
O2 0.29(2) 0.172(15) 0.26(2) -0.083(15) -0.113(18) 0.177(17)
O3 0.152(16) 0.145(14) 0.30(3) 0.001(17) -0.062(17) 0.035(12)

loop_
_atom_type_symbol
_atom_type_description
_atom_type_scat_dispersion_real
_atom_type_scat_dispersion_imag
_atom_type_scat_source
C C 0.0033 0.0016 'International Tables Vol C Tables 4.2.6.8 and 6.1.1.4'
H H 0.0000 0.0000 'International Tables Vol C Tables 4.2.6.8 and 6.1.1.4'
N N 0.0061 0.0033 'International Tables Vol C Tables 4.2.6.8 and 6.1.1.4'
O O 0.0106 0.0060 'International Tables Vol C Tables 4.2.6.8 and 6.1.1.4'
Pd Pd -0.9988 1.0072 'International Tables Vol C Tables 4.2.6.8 and 6.1.1.4'
Sb Sb -0.5866 1.5461 'International Tables Vol C Tables 4.2.6.8 and 6.1.1.4'
K K 0.2009 0.2494 'International Tables Vol C Tables 4.2.6.8 and 6.1.1.4'

loop_
_geom_angle_atom_site_label_1
_geom_angle_atom_site_label_2
_geom_angle_atom_site_label_3
_geom_angle
_geom_angle_site_symmetry_1
_geom_angle_site_symmetry_3
Pd1 Sb Pd1 180.00(10) . 19
Pd1 Sb Pd1 63.363(17) . 21
Pd1 Sb Pd1 116.637(17) 19 21
Pd1 Sb Pd1 63.363(17) . 20
Pd1 Sb Pd1 116.637(17) 19 20
Pd1 Sb Pd1 116.637(17) 21 20
Pd1 Sb Pd1 116.637(17) . 3
Pd1 Sb Pd1 63.363(17) 19 3
Pd1 Sb Pd1 180.00(7) 21 3
Pd1 Sb Pd1 63.363(17) 20 3
Pd1 Sb Pd1 116.637(17) . 2
Pd1 Sb Pd1 63.363(17) 19 2
Pd1 Sb Pd1 63.363(17) 21 2
Pd1 Sb Pd1 180.00(7) 20 2
Pd1 Sb Pd1 116.637(17) 3 2
Pd1 Sb Pd2 63.57(4) . 2
Pd1 Sb Pd2 116.43(4) 19 2
Pd1 Sb Pd2 63.31(4) 21 2
Pd1 Sb Pd2 116.52(4) 20 2
Pd1 Sb Pd2 116.69(4) 3 2
Pd1 Sb Pd2 63.48(4) 2 2
Pd1 Sb Pd2 63.48(4) . .
Pd1 Sb Pd2 116.52(4) 19 .
Pd1 Sb Pd2 116.43(4) 21 .
Pd1 Sb Pd2 63.31(4) 20 .
Pd1 Sb Pd2 63.57(4) 3 .
Pd1 Sb Pd2 116.69(4) 2 .
Pd2 Sb Pd2 63.44(5) 2 .
Pd1 Sb Pd2 116.52(4) . 19
Pd1 Sb Pd2 63.48(4) 19 19
Pd1 Sb Pd2 63.57(4) 21 19
Pd1 Sb Pd2 116.69(4) 20 19
Pd1 Sb Pd2 116.43(4) 3 19
Pd1 Sb Pd2 63.31(4) 2 19
Pd2 Sb Pd2 116.56(5) 2 19
Pd2 Sb Pd2 180.00(6) . 19
Pd1 Sb Pd2 116.69(4) . 3
Pd1 Sb Pd2 63.31(4) 19 3
Pd1 Sb Pd2 116.52(4) 21 3
Pd1 Sb Pd2 116.43(4) 20 3
Pd1 Sb Pd2 63.48(4) 3 3
Pd1 Sb Pd2 63.57(4) 2 3
Pd2 Sb Pd2 63.44(5) 2 3
Pd2 Sb Pd2 63.44(5) . 3
Pd2 Sb Pd2 116.56(5) 19 3
Pd1 Sb Pd2 116.43(4) . 20
Pd1 Sb Pd2 63.57(4) 19 20
Pd1 Sb Pd2 116.69(4) 21 20
Pd1 Sb Pd2 63.48(4) 20 20
Pd1 Sb Pd2 63.31(4) 3 20
Pd1 Sb Pd2 116.52(4) 2 20
Pd2 Sb Pd2 180.00(6) 2 20
Pd2 Sb Pd2 116.56(5) . 20
Pd2 Sb Pd2 63.44(5) 19 20
Pd2 Sb Pd2 116.56(5) 3 20
Pd1 Sb Pd2 63.31(4) . 21
Pd1 Sb Pd2 116.69(4) 19 21
Pd1 Sb Pd2 63.48(4) 21 21
Pd1 Sb Pd2 63.57(4) 20 21
Pd1 Sb Pd2 116.52(4) 3 21
Pd1 Sb Pd2 116.43(4) 2 21
Pd2 Sb Pd2 116.56(5) 2 21
Pd2 Sb Pd2 116.56(5) . 21
Pd2 Sb Pd2 63.44(5) 19 21
Pd2 Sb Pd2 180.00(9) 3 21
Pd2 Sb Pd2 63.44(5) 20 21
Pd1 Sb1 Pd2 67.15(5) . .
Pd1 Sb1 Pd2 67.22(5) . 2
Pd2 Sb1 Pd2 67.06(6) . 2
Pd1 Sb1 Sb3 55.21(4) . 21
Pd2 Sb1 Sb3 108.85(5) . 21
Pd2 Sb1 Sb3 55.13(4) 2 21
Pd1 Sb1 Sb2 54.99(4) . .
Pd2 Sb1 Sb2 55.16(4) . .
Pd2 Sb1 Sb2 108.80(5) 2 .
Sb3 Sb1 Sb2 108.09(6) 21 .
Pd1 Sb1 Sb4 108.62(6) . .
Pd2 Sb1 Sb4 54.88(5) . .
Pd2 Sb1 Sb4 54.86(5) 2 .
Sb3 Sb1 Sb4 107.89(5) 21 .
Sb2 Sb1 Sb4 107.97(4) . .
Pd1 Sb2 Pd1 67.17(5) . 20
Pd1 Sb2 Pd2 67.21(4) . .
Pd1 Sb2 Pd2 67.02(5) 20 .
Pd1 Sb2 Sb3 55.13(4) . .
Pd1 Sb2 Sb3 55.13(5) 20 .
Pd2 Sb2 Sb3 108.83(5) . .
Pd1 Sb2 Sb1 55.15(5) . .
Pd1 Sb2 Sb1 108.80(5) 20 .
Pd2 Sb2 Sb1 55.13(4) . .
Sb3 Sb2 Sb1 108.18(5) . .
Pd1 Sb2 Sb3 108.67(5) . 20
Pd1 Sb2 Sb3 54.93(4) 20 20
Pd2 Sb2 Sb3 54.83(4) . 20
Sb3 Sb2 Sb3 107.96(5) . 20
Sb1 Sb2 Sb3 107.86(5) . 20
Pd2 Sb3 Pd1 67.04(5) 21 .
Pd2 Sb3 Pd1 67.32(4) 21 20
Pd1 Sb3 Pd1 67.05(5) . 20
Pd2 Sb3 Sb1 55.34(4) 21 20
Pd1 Sb3 Sb1 108.88(5) . 20
Pd1 Sb3 Sb1 55.22(5) 20 20
Pd2 Sb3 Sb2 108.81(5) 21 .
Pd1 Sb3 Sb2 55.00(5) . .
Pd1 Sb3 Sb2 55.01(4) 20 .
Sb1 Sb3 Sb2 108.11(5) 20 .
Pd2 Sb3 Sb2 55.00(4) 21 21
Pd1 Sb3 Sb2 54.82(4) . 21
Pd1 Sb3 Sb2 108.69(5) 20 21
Sb1 Sb3 Sb2 108.28(5) 20 21
Sb2 Sb3 Sb2 107.66(5) . 21
Sb2 Pd1 Sb2 136.09(6) . 21
Sb2 Pd1 Sb3 69.87(5) . .
Sb2 Pd1 Sb3 70.25(6) 21 .
Sb2 Pd1 Sb3 135.56(7) . 21
Sb2 Pd1 Sb3 69.86(5) 21 21
Sb3 Pd1 Sb3 136.19(6) . 21
Sb2 Pd1 Sb1 69.86(5) . .
Sb2 Pd1 Sb1 135.55(6) 21 .
Sb3 Pd1 Sb1 135.87(6) . .
Sb3 Pd1 Sb1 69.57(5) 21 .
Sb2 Pd1 Sb 103.06(4) . .
Sb2 Pd1 Sb 103.04(5) 21 .
Sb3 Pd1 Sb 102.95(5) . .
Sb3 Pd1 Sb 102.94(4) 21 .
Sb1 Pd1 Sb 102.97(5) . .
Sb2 Pd1 Pd2 112.11(5) . 21
Sb2 Pd1 Pd2 56.61(5) 21 21
Sb3 Pd1 Pd2 56.45(5) . 21
Sb3 Pd1 Pd2 112.16(5) 21 21
Sb1 Pd1 Pd2 161.33(6) . 21
Sb Pd1 Pd2 58.36(3) . 21
Sb2 Pd1 Pd1 161.38(4) . 21
Sb2 Pd1 Pd1 56.40(5) 21 21
Sb3 Pd1 Pd1 112.17(8) . 21
Sb3 Pd1 Pd1 56.47(5) 21 21
Sb1 Pd1 Pd1 111.78(6) . 21
Sb Pd1 Pd1 58.319(9) . 21
Pd2 Pd1 Pd1 60.14(5) 21 21
Sb2 Pd1 Pd1 56.43(5) . 20
Sb2 Pd1 Pd1 112.43(8) 21 20
Sb3 Pd1 Pd1 56.48(5) . 20
Sb3 Pd1 Pd1 161.26(4) 21 20
Sb1 Pd1 Pd1 111.86(6) . 20
Sb Pd1 Pd1 58.319(9) . 20
Pd2 Pd1 Pd1 60.23(5) 21 20
Pd1 Pd1 Pd1 108.22(5) 21 20
Sb2 Pd1 Pd2 56.52(4) . .
Sb2 Pd1 Pd2 161.31(6) 21 .
Sb3 Pd1 Pd2 111.95(5) . .
Sb3 Pd1 Pd2 111.67(6) 21 .
Sb1 Pd1 Pd2 56.46(4) . .
Sb Pd1 Pd2 58.28(4) . .
Pd2 Pd1 Pd2 108.10(6) 21 .
Pd1 Pd1 Pd2 107.92(4) 21 .
Pd1 Pd1 Pd2 59.90(4) 20 .
Sb2 Pd1 Pd2 111.95(6) . 2
Sb2 Pd1 Pd2 111.75(5) 21 2
Sb3 Pd1 Pd2 161.18(6) . 2
Sb3 Pd1 Pd2 56.31(4) 21 2
Sb1 Pd1 Pd2 56.46(4) . 2
Sb Pd1 Pd2 58.23(4) . 2
Pd2 Pd1 Pd2 108.00(6) 21 2
Pd1 Pd1 Pd2 59.86(4) 21 2
Pd1 Pd1 Pd2 107.90(4) 20 2
Pd2 Pd1 Pd2 59.93(5) . 2
Pd2 Sb4 Pd2 67.22(7) 3 .
Pd2 Sb4 Pd2 67.22(6) 3 2
Pd2 Sb4 Pd2 67.22(7) . 2
Pd2 Sb4 Sb1 108.83(8) 3 .
Pd2 Sb4 Sb1 55.02(4) . .
Pd2 Sb4 Sb1 55.07(4) 2 .
Pd2 Sb4 Sb1 55.02(4) 3 3
Pd2 Sb4 Sb1 55.07(4) . 3
Pd2 Sb4 Sb1 108.83(8) 2 3
Sb1 Sb4 Sb1 108.00(5) . 3
Pd2 Sb4 Sb1 55.07(4) 3 2
Pd2 Sb4 Sb1 108.83(8) . 2
Pd2 Sb4 Sb1 55.02(4) 2 2
Sb1 Sb4 Sb1 108.00(5) . 2
Sb1 Sb4 Sb1 108.00(5) 3 2
Sb4 Pd2 Sb3 135.74(6) . 20
Sb4 Pd2 Sb1 70.10(4) . .
Sb3 Pd2 Sb1 135.96(6) 20 .
Sb4 Pd2 Sb2 135.99(6) . .
Sb3 Pd2 Sb2 70.17(5) 20 .
Sb1 Pd2 Sb2 69.71(5) . .
Sb4 Pd2 Sb1 70.07(4) . 3
Sb3 Pd2 Sb1 69.54(5) 20 3
Sb1 Pd2 Sb1 136.28(8) . 3
Sb2 Pd2 Sb1 135.94(6) . 3
Sb4 Pd2 Sb 102.89(5) . .
Sb3 Pd2 Sb 102.97(5) 20 .
Sb1 Pd2 Sb 102.89(5) . .
Sb2 Pd2 Sb 102.83(5) . .
Sb1 Pd2 Sb 102.84(5) 3 .
Sb4 Pd2 Pd1 161.21(6) . 20
Sb3 Pd2 Pd1 56.51(4) 20 20
Sb1 Pd2 Pd1 111.84(5) . 20
Sb2 Pd2 Pd1 56.37(4) . 20
Sb1 Pd2 Pd1 111.70(5) 3 20
Sb Pd2 Pd1 58.33(4) . 20
Sb4 Pd2 Pd2 56.39(3) . 2
Sb3 Pd2 Pd2 161.25(4) 20 2
Sb1 Pd2 Pd2 56.50(5) . 2
Sb2 Pd2 Pd2 111.88(6) . 2
Sb1 Pd2 Pd2 112.04(5) 3 2
Sb Pd2 Pd2 58.28(2) . 2
Pd1 Pd2 Pd2 108.07(4) 20 2
Sb4 Pd2 Pd2 56.39(3) . 3
Sb3 Pd2 Pd2 111.77(6) 20 3
Sb1 Pd2 Pd2 112.10(5) . 3
Sb2 Pd2 Pd2 161.11(4) . 3
Sb1 Pd2 Pd2 56.44(5) 3 3
Sb Pd2 Pd2 58.28(2) . 3
Pd1 Pd2 Pd2 108.00(4) 20 3
Pd2 Pd2 Pd2 60.0 2 3
Sb4 Pd2 Pd1 112.06(5) . .
Sb3 Pd2 Pd1 112.05(6) 20 .
Sb1 Pd2 Pd1 56.39(5) . .
Sb2 Pd2 Pd1 56.27(4) . .
Sb1 Pd2 Pd1 161.08(6) 3 .
Sb Pd2 Pd1 58.24(4) . .
Pd1 Pd2 Pd1 59.95(4) 20 .
Pd2 Pd2 Pd1 60.10(5) 2 .
Pd2 Pd2 Pd1 108.03(4) 3 .
Sb4 Pd2 Pd1 111.94(5) . 3
Sb3 Pd2 Pd1 56.37(4) 20 3
Sb1 Pd2 Pd1 161.09(6) . 3
Sb2 Pd2 Pd1 111.93(6) . 3
Sb1 Pd2 Pd1 56.32(5) 3 3
Sb Pd2 Pd1 58.20(4) . 3
Pd1 Pd2 Pd1 59.91(4) 20 3
Pd2 Pd2 Pd1 107.93(4) 2 3
Pd2 Pd2 Pd1 59.97(4) 3 3
Pd1 Pd2 Pd1 107.82(7) . 3
O3 K O3 59.5(12) 17_554 .
O3 K O2 95.5(7) 17_554 .
O3 K O2 121.0(6) . .
O3 K O2 121.0(6) 17_554 17_554
O3 K O2 95.5(7) . 17_554
O2 K O2 138.7(9) . 17_554
O3 K O1 99.1(7) 17_554 17_554
O3 K O1 135.6(6) . 17_554
O2 K O1 97.9(6) . 17_554
O2 K O1 60.6(6) 17_554 17_554
O3 K O1 135.5(6) 17_554 .
O3 K O1 99.1(7) . .
O2 K O1 60.6(6) . .
O2 K O1 97.9(6) 17_554 .
O1 K O1 119.7(8) 17_554 .
O3 K N1 61.8(8) 17_554 17_554
O3 K N1 120.9(9) . 17_554
O2 K N1 58.3(6) . 17_554
O2 K N1 120.6(7) 17_554 17_554
O1 K N1 60.6(8) 17_554 17_554
O1 K N1 117.8(7) . 17_554
O3 K N1 120.9(9) 17_554 .
O3 K N1 61.8(8) . .
O2 K N1 120.6(7) . .
O2 K N1 58.3(6) 17_554 .
O1 K N1 117.8(7) 17_554 .
O1 K N1 60.6(8) . .
N1 K N1 177.3(12) 17_554 .
O3 K C7 19.7(6) 17_554 17_554
O3 K C7 40.1(9) . 17_554
O2 K C7 102.9(8) . 17_554
O2 K C7 117.9(8) 17_554 17_554
O1 K C7 115.5(8) 17_554 17_554
O1 K C7 123.8(8) . 17_554
N1 K C7 80.8(8) 17_554 17_554
N1 K C7 101.9(7) . 17_554
O3 K C7 40.1(9) 17_554 .
O3 K C7 19.7(6) . .
O2 K C7 117.9(8) . .
O2 K C7 102.9(8) 17_554 .
O1 K C7 123.8(8) 17_554 .
O1 K C7 115.5(8) . .
N1 K C7 101.9(7) 17_554 .
N1 K C7 80.8(8) . .
C7 K C7 21.5(9) 17_554 .
C1 N1 C6 131(3) . 17_554
C1 N1 C8 115(3) . .
C6 N1 C8 102(3) 17_554 .
C1 N1 K 104(2) . .
C6 N1 K 100.7(16) 17_554 .
C8 N1 K 100.1(17) . .
C2 O1 C3 120(3) . .
C2 O1 K 116(2) . .
C3 O1 K 110.1(16) . .
C4 O2 C5 117(2) . .
C4 O2 K 116(2) . .
C5 O2 K 115.5(18) . .
C9 O3 C7 118(3) . .
C9 O3 K 119(2) . .
C7 O3 K 114(3) . .
C2 C1 N1 124(4) . .
O1 C3 C4 119(3) . .
O2 C4 C3 115(3) . .
C6 C5 O2 101(2) . .
C5 C6 N1 109(4) . 17_554
O3 C7 C7 121(3) . 17_554
O3 C7 K 46.7(19) . .
C7 C7 K 79.2(5) 17_554 .
C9 C8 N1 122(3) . .
O3 C9 C8 118(4) . .
O1 C2 C1 117(4) . .

loop_
_geom_bond_atom_site_label_1
_geom_bond_atom_site_label_2
_geom_bond_distance
_geom_bond_site_symmetry_2
Sb Pd1 2.8491(14) .
Sb Pd1 2.8491(14) 19
Sb Pd1 2.8491(14) 21
Sb Pd1 2.8491(14) 20
Sb Pd1 2.8491(14) 3
Sb Pd1 2.8491(14) 2
Sb Pd2 2.8502(15) 2
Sb Pd2 2.8502(15) .
Sb Pd2 2.8502(15) 19
Sb Pd2 2.8502(15) 3
Sb Pd2 2.8502(15) 20
Sb Pd2 2.8502(15) 21
Sb1 Pd1 2.710(2) .
Sb1 Pd2 2.7118(17) .
Sb1 Pd2 2.7140(17) 2
Sb1 Sb3 3.0915(19) 21
Sb1 Sb2 3.1002(19) .
Sb1 Sb4 3.1122(16) .
Sb2 Pd1 2.7047(18) .
Sb2 Pd1 2.7054(19) 20
Sb2 Pd2 2.7127(17) .
Sb2 Sb3 3.100(2) .
Sb2 Sb3 3.1152(19) 20
Sb3 Pd2 2.7072(17) 21
Sb3 Pd1 2.7091(19) .
Sb3 Pd1 2.7093(18) 20
Sb3 Sb1 3.0915(19) 20
Sb3 Sb2 3.1152(19) 21
Pd1 Sb2 2.7054(19) 21
Pd1 Sb3 2.7093(18) 21
Pd1 Pd2 2.991(2) 21
Pd1 Pd1 2.9927(16) 21
Pd1 Pd1 2.9927(16) 20
Pd1 Pd2 2.9984(18) .
Pd1 Pd2 3.0022(18) 2
Sb4 Pd2 2.707(2) 3
Sb4 Pd2 2.707(2) .
Sb4 Pd2 2.707(2) 2
Sb4 Sb1 3.1122(16) 3
Sb4 Sb1 3.1122(16) 2
Pd2 Sb3 2.7072(17) 20
Pd2 Sb1 2.7140(17) 3
Pd2 Pd1 2.991(2) 20
Pd2 Pd2 2.997(2) 2
Pd2 Pd2 2.997(2) 3
Pd2 Pd1 3.0022(18) 3
K O3 2.806(19) 17_554
K O3 2.806(19) .
K O2 2.862(18) .
K O2 2.862(18) 17_554
K O1 2.865(18) 17_554
K O1 2.865(18) .
K N1 3.06(2) 17_554
K N1 3.06(2) .
K C7 3.54(4) 17_554
K C7 3.54(4) .
N1 C1 1.445(10) .
N1 C6 1.47(4) 17_554
N1 C8 1.56(4) .
O1 C2 1.31(3) .
O1 C3 1.38(3) .
O2 C4 1.31(3) .
O2 C5 1.46(4) .
O3 C9 1.20(4) .
O3 C7 1.303(10) .
C1 C2 1.38(4) .
C3 C4 1.447(10) .
C5 C6 1.401(19) .
C6 N1 1.47(4) 17_554
C7 C7 1.32(6) 17_554
C8 C9 1.42(4) .

loop_
_platon_squeeze_void_nr
_platon_squeeze_void_average_x
_platon_squeeze_void_average_y
_platon_squeeze_void_average_z
_platon_squeeze_void_volume
_platon_squeeze_void_count_electrons
_platon_squeeze_void_content
1 0.000 0.000 0.250 215 31 ' '
2 0.000 0.000 0.750 215 31 ' '
3 0.333 0.667 0.417 220 31 ' '
4 0.333 0.667 0.917 220 31 ' '
5 0.667 0.333 0.083 220 31 ' '
6 0.667 0.333 0.583 220 31 ' '
